data_2241707
loop_
_publ_author_name
'A\,sk\?in, G\"ul\,cin \,Sefiye'
'Necefo\(glu, Hacali'
'\"Ozkaya, Safiye'
'\,Catak \,Celik, Raziye'
'H\"okelek, Tuncer'

_publ_section_title
;
 Crystal structure of
 diaquabis(4-<i>tert</i>-butylbenzoato-\k<i>O</i>)bis(nicotinamide-\k<i>N</i>^1^)cobalt(II)
 dihydrate
;
_journal_coeditor_code PK2579
_journal_issue 7
_journal_name_full 'Acta Crystallographica Section E'
_journal_page_first 888
_journal_page_last 891
_journal_paper_doi 10.1107/S2056989016008689
_journal_volume 72
_journal_year 2016
_chemical_formula_iupac '[Co (C11 H13 O2)2 (C6 H6 N2 O)2 (H2 O)2], 2H2 O'
_chemical_formula_moiety 'C34 H42 Co N4 O8, 2(H2 O)'
_chemical_formula_sum 'C34 H46 Co N4 O10'
_chemical_formula_weight 729.69
_chemical_name_systematic
'Diaquabis(4-<i>tert</i>-butylbenzoato-\k<i>O</i>)bis(nicotinamide-\k<i>N</i>^1^)cobalt(II) dihydrate'
_space_group_crystal_system triclinic
_space_group_IT_number 2
_space_group_name_Hall '-P 1'
_space_group_name_H-M_alt 'P -1'
_symmetry_space_group_name_Hall '-P 1'
_symmetry_space_group_name_H-M 'P -1'
_atom_sites_solution_hydrogens mixed
_audit_creation_method SHELXL-2014/7
_cell_angle_alpha 72.087(2)
_cell_angle_beta 74.841(3)
_cell_angle_gamma 78.660(3)
_cell_formula_units_Z 1
_cell_length_a 7.9608(5)
_cell_length_b 10.0679(6)
_cell_length_c 12.3007(7)
_cell_measurement_reflns_used 9878
_cell_measurement_temperature 296(2)
_cell_measurement_theta_max 28.37
_cell_measurement_theta_min 2.39
_cell_volume 898.17(9)
_computing_cell_refinement
;
<i>SAINT</i> (Bruker, 2012)
;
_computing_data_collection
;
<i>APEX2</i> (Bruker, 2012)
;
_computing_data_reduction
;
<i>SAINT</i> (Bruker, 2012)
;
_computing_molecular_graphics
;
<i>ORTEP-3 for Windows</i> (Farrugia, 2012)
;
_computing_publication_material
;
WinGX (Farrugia, 2012) and PLATON (Spek, 2009)
;
_computing_structure_refinement
;
<i>SHELXL2014</i> (Sheldrick, 2015)
;
_computing_structure_solution
;
<i>SHELXS97</i> (Sheldrick, 2008)
;
_diffrn_ambient_temperature 296(2)
_diffrn_measured_fraction_theta_full 0.999
_diffrn_measured_fraction_theta_max 0.993
_diffrn_measurement_device_type 'Bruker SMART BREEZE CCD'
_diffrn_measurement_method '\f and \w scans'
_diffrn_radiation_type MoK\a
_diffrn_radiation_wavelength 0.71073
_diffrn_reflns_av_R_equivalents 0.0239
_diffrn_reflns_limit_h_max 10
_diffrn_reflns_limit_h_min -10
_diffrn_reflns_limit_k_max 13
_diffrn_reflns_limit_k_min -13
_diffrn_reflns_limit_l_max 16
_diffrn_reflns_limit_l_min -16
_diffrn_reflns_number 19515
_diffrn_reflns_theta_full 25.242
_diffrn_reflns_theta_max 28.385
_diffrn_reflns_theta_min 1.782
_exptl_absorpt_coefficient_mu 0.538
_exptl_absorpt_correction_T_max 0.86
_exptl_absorpt_correction_T_min 0.80
_exptl_absorpt_correction_type multi-scan
_exptl_absorpt_process_details
;
(<i>SADABS</i>; Bruker, 2012)
;
_exptl_crystal_colour pink
_exptl_crystal_density_diffrn 1.349
_exptl_crystal_description prism
_exptl_crystal_F_000 385
_exptl_crystal_size_max 0.45
_exptl_crystal_size_mid 0.34
_exptl_crystal_size_min 0.28
_refine_diff_density_max 0.569
_refine_diff_density_min -0.201
_refine_ls_extinction_method none
_refine_ls_goodness_of_fit_ref 1.036
_refine_ls_hydrogen_treatment mixed
_refine_ls_matrix_type full
_refine_ls_number_parameters 276
_refine_ls_number_reflns 4491
_refine_ls_number_restraints 156
_refine_ls_restrained_S_all 1.038
_refine_ls_R_factor_all 0.0384
_refine_ls_R_factor_gt 0.0358
_refine_ls_shift/su_max 0.000
_refine_ls_shift/su_mean 0.000
_refine_ls_structure_factor_coef Fsqd
_refine_ls_weighting_details 'w=1/[\s^2^(Fo^2^)+(0.0645P)^2^+0.2513P] where P=(Fo^2^+2Fc^2^)/3'
_refine_ls_weighting_scheme calc
_refine_ls_wR_factor_gt 0.0982
_refine_ls_wR_factor_ref 0.1014
_reflns_number_gt 4226
_reflns_number_total 4491
_reflns_threshold_expression 'I > 2\s(I)'
_cod_data_source_file pk2579sup1.cif
_cod_data_source_block I
_cod_database_code 2241707
_shelx_space_group_comment
;
The symmetry employed for this shelxl refinement is uniquely defined
by the following loop, which should always be used as a source of
symmetry information in preference to the above space-group names.
They are only intended as comments.
;

loop_
_space_group_symop_operation_xyz
'x, y, z'
'-x, -y, -z'

loop_
_atom_site_type_symbol
_atom_site_label
_atom_site_fract_x
_atom_site_fract_y
_atom_site_fract_z
_atom_site_U_iso_or_equiv
_atom_site_adp_type
_atom_site_calc_flag
_atom_site_occupancy
_atom_site_disorder_assembly
_atom_site_disorder_group
Co Co1 0.0000 0.0000 0.0000 0.02676(9) Uani d 1 . .
O O1 -0.15897(14) 0.14320(12) 0.21665(11) 0.0417(3) Uani d 1 . .
O O2 0.08538(13) 0.01768(10) 0.14429(9) 0.0325(2) Uani d 1 . .
O O3 0.43372(17) 0.35986(12) -0.03048(13) 0.0529(3) Uani d 1 . .
O O4 0.26754(14) -0.04949(12) -0.07344(10) 0.0366(2) Uani d 1 . .
H H41 0.256(4) -0.078(3) -0.131(2) 0.074(8) Uiso d 1 . .
H H42 0.350(3) -0.001(2) -0.0935(19) 0.054(6) Uiso d 1 . .
O O5 0.54025(18) 0.12406(16) -0.13794(15) 0.0559(3) Uani d 1 . .
H H51 0.523(4) 0.181(3) -0.100(2) 0.071(8) Uiso d 1 . .
H H52 0.645(4) 0.079(3) -0.140(2) 0.072(7) Uiso d 1 . .
N N1 0.01589(15) 0.22272(12) -0.07666(10) 0.0299(2) Uani d 1 . .
N N2 0.3410(2) 0.58855(14) -0.10004(14) 0.0436(3) Uani d 1 . .
H H21 0.269(3) 0.651(2) -0.1300(18) 0.045(5) Uiso d 1 . .
H H22 0.419(3) 0.607(2) -0.0731(18) 0.050(5) Uiso d 1 . .
C C1 -0.00106(18) 0.09283(13) 0.21156(12) 0.0303(3) Uani d 1 . .
C C2 0.09212(18) 0.12971(14) 0.28796(12) 0.0303(3) Uani d 1 . .
C C3 -0.0038(2) 0.16117(19) 0.39080(14) 0.0413(3) Uani d 1 . .
H H3 -0.1233 0.1536 0.4137 0.050 Uiso calc 1 . .
C C4 0.0758(2) 0.2035(2) 0.45931(14) 0.0440(4) Uani d 1 . .
H H4 0.0090 0.2227 0.5283 0.053 Uiso calc 1 . .
C C5 0.2529(2) 0.21823(16) 0.42790(13) 0.0354(3) Uani d 1 . .
C C6 0.3480(2) 0.18731(19) 0.32456(14) 0.0420(3) Uani d 1 . .
H H6 0.4670 0.1966 0.3010 0.050 Uiso calc 1 . .
C C7 0.2693(2) 0.14291(18) 0.25570(14) 0.0388(3) Uani d 1 . .
H H7 0.3362 0.1219 0.1874 0.047 Uiso calc 1 . .
C C8 0.3378(3) 0.2695(2) 0.50365(16) 0.0508(4) Uani d 1 . .
C C9 0.14714(17) 0.27411(13) -0.06047(12) 0.0293(3) Uani d 1 . .
H H9 0.2224 0.2129 -0.0154 0.035 Uiso calc 1 . .
C C10 0.17772(17) 0.41344(13) -0.10698(12) 0.0295(3) Uani d 1 . .
C C11 0.0657(2) 0.50459(15) -0.17403(14) 0.0401(3) Uani d 1 . .
H H11 0.0817 0.5989 -0.2066 0.048 Uiso calc 1 . .
C C12 -0.0706(2) 0.45268(17) -0.19165(16) 0.0450(4) Uani d 1 . .
H H12 -0.1478 0.5117 -0.2363 0.054 Uiso calc 1 . .
C C13 -0.09077(19) 0.31202(16) -0.14208(14) 0.0369(3) Uani d 1 . .
H H13 -0.1824 0.2780 -0.1548 0.044 Uiso calc 1 . .
C C14 0.32848(19) 0.45316(15) -0.07695(13) 0.0340(3) Uani d 1 . .
C C15A 0.5284(5) 0.2569(7) 0.4716(4) 0.0837(17) Uani d 0.631(5) A 1
H H15A 0.5709 0.2910 0.5229 0.126 Uiso calc 0.631(5) A 1
H H15B 0.5752 0.1600 0.4785 0.126 Uiso calc 0.631(5) A 1
H H15C 0.5648 0.3115 0.3924 0.126 Uiso calc 0.631(5) A 1
C C16A 0.2846(6) 0.1834(5) 0.6339(3) 0.0748(12) Uani d 0.631(5) A 1
H H16A 0.1591 0.1899 0.6574 0.112 Uiso calc 0.631(5) A 1
H H16B 0.3333 0.0867 0.6420 0.112 Uiso calc 0.631(5) A 1
H H16C 0.3288 0.2208 0.6825 0.112 Uiso calc 0.631(5) A 1
C C17A 0.2534(7) 0.4241(4) 0.5014(5) 0.0908(16) Uani d 0.631(5) A 1
H H17A 0.1279 0.4279 0.5229 0.136 Uiso calc 0.631(5) A 1
H H17B 0.2935 0.4546 0.5558 0.136 Uiso calc 0.631(5) A 1
H H17C 0.2869 0.4845 0.4240 0.136 Uiso calc 0.631(5) A 1
C C15B 0.4753(14) 0.3681(10) 0.4200(7) 0.091(3) Uani d 0.369(5) A 2
H H15D 0.5405 0.3276 0.3578 0.137 Uiso calc 0.369(5) A 2
H H15E 0.4156 0.4587 0.3877 0.137 Uiso calc 0.369(5) A 2
H H15F 0.5542 0.3784 0.4632 0.137 Uiso calc 0.369(5) A 2
C C16B 0.4717(11) 0.1305(9) 0.5576(7) 0.082(2) Uani d 0.369(5) A 2
H H16D 0.5515 0.0987 0.4946 0.122 Uiso calc 0.369(5) A 2
H H16E 0.5368 0.1557 0.6023 0.122 Uiso calc 0.369(5) A 2
H H16F 0.4044 0.0564 0.6073 0.122 Uiso calc 0.369(5) A 2
C C17B 0.2288(10) 0.3074(12) 0.5999(7) 0.090(3) Uani d 0.369(5) A 2
H H17D 0.2967 0.3374 0.6399 0.135 Uiso calc 0.369(5) A 2
H H17E 0.1412 0.3830 0.5747 0.135 Uiso calc 0.369(5) A 2
H H17F 0.1729 0.2281 0.6518 0.135 Uiso calc 0.369(5) A 2

loop_
_atom_site_aniso_label
_atom_site_aniso_U_11
_atom_site_aniso_U_22
_atom_site_aniso_U_33
_atom_site_aniso_U_12
_atom_site_aniso_U_13
_atom_site_aniso_U_23
Co1 0.02694(14) 0.02236(13) 0.03728(15) -0.00481(9) -0.01280(10) -0.01105(10)
O1 0.0366(5) 0.0437(6) 0.0567(6) 0.0021(4) -0.0211(5) -0.0259(5)
O2 0.0361(5) 0.0291(5) 0.0401(5) -0.0013(4) -0.0162(4) -0.0154(4)
O3 0.0533(7) 0.0294(5) 0.0910(10) -0.0043(5) -0.0420(7) -0.0158(6)
O4 0.0302(5) 0.0389(5) 0.0487(6) -0.0064(4) -0.0110(4) -0.0197(5)
O5 0.0414(7) 0.0568(8) 0.0854(10) -0.0030(6) -0.0214(6) -0.0372(8)
N1 0.0303(5) 0.0258(5) 0.0378(6) -0.0059(4) -0.0104(4) -0.0106(4)
N2 0.0476(7) 0.0267(6) 0.0647(9) -0.0104(5) -0.0248(7) -0.0099(6)
C1 0.0350(6) 0.0248(6) 0.0360(6) -0.0051(5) -0.0140(5) -0.0089(5)
C2 0.0351(6) 0.0260(6) 0.0353(6) -0.0028(5) -0.0144(5) -0.0111(5)
C3 0.0325(7) 0.0567(10) 0.0414(7) -0.0098(6) -0.0072(6) -0.0207(7)
C4 0.0404(8) 0.0611(10) 0.0385(7) -0.0075(7) -0.0064(6) -0.0260(7)
C5 0.0401(7) 0.0365(7) 0.0369(7) -0.0065(6) -0.0135(6) -0.0147(6)
C6 0.0333(7) 0.0573(10) 0.0456(8) -0.0113(6) -0.0085(6) -0.0248(7)
C7 0.0359(7) 0.0482(8) 0.0405(7) -0.0050(6) -0.0081(6) -0.0241(6)
C8 0.0584(10) 0.0606(11) 0.0498(9) -0.0158(8) -0.0206(8) -0.0256(8)
C9 0.0306(6) 0.0234(6) 0.0379(6) -0.0043(5) -0.0129(5) -0.0087(5)
C10 0.0327(6) 0.0237(6) 0.0358(6) -0.0055(5) -0.0092(5) -0.0109(5)
C11 0.0482(8) 0.0241(6) 0.0502(8) -0.0063(6) -0.0196(7) -0.0046(6)
C12 0.0478(8) 0.0339(7) 0.0568(9) -0.0013(6) -0.0302(7) -0.0036(7)
C13 0.0346(7) 0.0348(7) 0.0476(8) -0.0063(5) -0.0178(6) -0.0112(6)
C14 0.0348(7) 0.0276(6) 0.0445(7) -0.0075(5) -0.0111(6) -0.0126(5)
C15A 0.0529(18) 0.143(5) 0.089(3) -0.029(2) -0.0157(17) -0.069(3)
C16A 0.093(3) 0.098(3) 0.0494(16) -0.026(2) -0.0322(17) -0.0201(17)
C17A 0.129(4) 0.059(2) 0.123(4) -0.003(2) -0.069(3) -0.049(2)
C15B 0.136(6) 0.098(5) 0.075(4) -0.070(5) -0.032(4) -0.030(3)
C16B 0.084(4) 0.098(5) 0.084(4) -0.007(3) -0.053(4) -0.029(3)
C17B 0.077(4) 0.144(8) 0.087(4) -0.002(4) -0.026(3) -0.085(6)

loop_
_atom_type_symbol
_atom_type_description
_atom_type_scat_dispersion_real
_atom_type_scat_dispersion_imag
_atom_type_scat_source
C C 0.0030 0.0020 'International Tables Vol C Tables 4.2.6.8 and 6.1.1.4'
H H 0.0000 0.0000 'International Tables Vol C Tables 4.2.6.8 and 6.1.1.4'
Co Co 0.3490 0.9720 'International Tables Vol C Tables 4.2.6.8 and 6.1.1.4'
N N 0.0060 0.0030 'International Tables Vol C Tables 4.2.6.8 and 6.1.1.4'
O O 0.0110 0.0060 'International Tables Vol C Tables 4.2.6.8 and 6.1.1.4'

loop_
_geom_angle_atom_site_label_1
_geom_angle_atom_site_label_2
_geom_angle_atom_site_label_3
_geom_angle_site_symmetry_1
_geom_angle_site_symmetry_3
_geom_angle
O2 Co1 O2 2 . 180.0
O2 Co1 N1 . . 87.77(4)
O2 Co1 N1 2 . 92.23(4)
O2 Co1 N1 . 2 92.23(4)
O2 Co1 N1 2 2 87.77(4)
O4 Co1 O2 . . 86.55(4)
O4 Co1 O2 2 . 93.45(4)
O4 Co1 O2 . 2 93.45(4)
O4 Co1 O2 2 2 86.55(4)
O4 Co1 O4 2 . 180.0
O4 Co1 N1 . . 91.29(4)
O4 Co1 N1 2 . 88.71(4)
O4 Co1 N1 . 2 88.71(4)
O4 Co1 N1 2 2 91.29(4)
N1 Co1 N1 2 . 180.0
C1 O2 Co1 . . 123.73(8)
Co1 O4 H41 . . 99.1(18)
Co1 O4 H42 . . 129.8(16)
H42 O4 H41 . . 112(2)
H51 O5 H52 . . 111(3)
C9 N1 Co1 . . 117.05(9)
C9 N1 C13 . . 117.36(12)
C13 N1 Co1 . . 125.54(9)
C14 N2 H21 . . 122.6(14)
C14 N2 H22 . . 115.3(15)
H21 N2 H22 . . 122(2)
O1 C1 O2 . . 124.68(12)
O1 C1 C2 . . 116.71(12)
O2 C1 C2 . . 118.57(12)
C3 C2 C1 . . 119.37(13)
C7 C2 C1 . . 122.20(13)
C7 C2 C3 . . 118.28(12)
C2 C3 H3 . . 119.6
C4 C3 C2 . . 120.84(14)
C4 C3 H3 . . 119.6
C3 C4 C5 . . 121.64(14)
C3 C4 H4 . . 119.2
C5 C4 H4 . . 119.2
C4 C5 C6 . . 117.23(13)
C4 C5 C8 . . 120.78(14)
C6 C5 C8 . . 121.97(14)
C5 C6 H6 . . 119.2
C7 C6 C5 . . 121.52(14)
C7 C6 H6 . . 119.2
C2 C7 C6 . . 120.48(13)
C2 C7 H7 . . 119.8
C6 C7 H7 . . 119.8
C5 C8 C16A . . 109.22(19)
C5 C8 C17A . . 107.8(2)
C5 C8 C15B . . 108.0(3)
C5 C8 C16B . . 104.1(3)
C15A C8 C5 . . 114.7(2)
C15A C8 C16A . . 107.7(3)
C15A C8 C17A . . 112.0(3)
C16A C8 C17A . . 104.9(3)
C15B C8 C16B . . 100.0(6)
C17B C8 C5 . . 117.3(3)
C17B C8 C15B . . 119.4(6)
C17B C8 C16B . . 105.4(5)
N1 C9 C10 . . 123.81(12)
N1 C9 H9 . . 118.1
C10 C9 H9 . . 118.1
C9 C10 C14 . . 116.42(12)
C11 C10 C9 . . 118.10(12)
C11 C10 C14 . . 125.46(12)
C10 C11 H11 . . 120.7
C12 C11 C10 . . 118.68(13)
C12 C11 H11 . . 120.7
C11 C12 H12 . . 120.4
C13 C12 C11 . . 119.21(14)
C13 C12 H12 . . 120.4
N1 C13 C12 . . 122.83(13)
N1 C13 H13 . . 118.6
C12 C13 H13 . . 118.6
O3 C14 N2 . . 122.61(14)
O3 C14 C10 . . 119.44(12)
N2 C14 C10 . . 117.94(13)
C8 C15A H15A . . 109.5
C8 C15A H15B . . 109.5
C8 C15A H15C . . 109.5
H15A C15A H15B . . 109.5
H15A C15A H15C . . 109.5
H15B C15A H15C . . 109.5
C8 C16A H16A . . 109.5
C8 C16A H16B . . 109.5
C8 C16A H16C . . 109.5
H16A C16A H16B . . 109.5
H16A C16A H16C . . 109.5
H16B C16A H16C . . 109.5
C8 C17A H17A . . 109.5
C8 C17A H17B . . 109.5
C8 C17A H17C . . 109.5
H17A C17A H17B . . 109.5
H17A C17A H17C . . 109.5
H17B C17A H17C . . 109.5
C8 C15B H15D . . 109.5
C8 C15B H15E . . 109.5
C8 C15B H15F . . 109.5
H15D C15B H15E . . 109.5
H15D C15B H15F . . 109.5
H15E C15B H15F . . 109.5
C8 C16B H16D . . 109.5
C8 C16B H16E . . 109.5
C8 C16B H16F . . 109.5
H16D C16B H16E . . 109.5
H16D C16B H16F . . 109.5
H16E C16B H16F . . 109.5
C8 C17B H17D . . 109.5
C8 C17B H17E . . 109.5
C8 C17B H17F . . 109.5
H17D C17B H17E . . 109.5
H17D C17B H17F . . 109.5
H17E C17B H17F . . 109.5

loop_
_geom_bond_atom_site_label_1
_geom_bond_atom_site_label_2
_geom_bond_site_symmetry_2
_geom_bond_distance
_geom_bond_publ_flag
Co1 O2 . 2.1252(9) yes
Co1 O2 2 2.1252(9) ?
Co1 O4 . 2.1104(11) yes
Co1 O4 2 2.1103(11) ?
Co1 N1 . 2.1638(11) yes
Co1 N1 2 2.1638(11) ?
O1 C1 . 1.2526(17) ?
O2 C1 . 1.2702(16) ?
O3 C14 . 1.2335(19) ?
O4 H41 . 0.87(3) ?
O4 H42 . 0.84(2) ?
O5 H51 . 0.81(3) ?
O5 H52 . 0.86(3) ?
N1 C9 . 1.3357(16) ?
N1 C13 . 1.3375(18) ?
N2 H21 . 0.83(2) ?
N2 H22 . 0.85(2) ?
C1 C2 . 1.5028(17) ?
C2 C3 . 1.389(2) ?
C2 C7 . 1.383(2) ?
C3 C4 . 1.379(2) ?
C3 H3 . 0.9300 ?
C4 H4 . 0.9300 ?
C5 C4 . 1.386(2) ?
C5 C6 . 1.390(2) ?
C5 C8 . 1.534(2) ?
C6 C7 . 1.389(2) ?
C6 H6 . 0.9300 ?
C7 H7 . 0.9300 ?
C8 C15A . 1.455(4) ?
C8 C16A . 1.560(4) ?
C8 C17A . 1.564(4) ?
C8 C15B . 1.566(8) ?
C8 C16B . 1.658(8) ?
C8 C17B . 1.382(7) ?
C9 H9 . 0.9300 ?
C10 C9 . 1.3863(18) ?
C10 C11 . 1.384(2) ?
C10 C14 . 1.4994(18) ?
C14 N2 . 1.3224(18) ?
C11 C12 . 1.383(2) ?
C11 H11 . 0.9300 ?
C12 H12 . 0.9300 ?
C13 C12 . 1.382(2) ?
C13 H13 . 0.9300 ?
C15A H15A . 0.9600 ?
C15A H15B . 0.9600 ?
C15A H15C . 0.9600 ?
C16A H16A . 0.9600 ?
C16A H16B . 0.9600 ?
C16A H16C . 0.9600 ?
C17A H17A . 0.9600 ?
C17A H17B . 0.9600 ?
C17A H17C . 0.9600 ?
C15B H15D . 0.9600 ?
C15B H15E . 0.9600 ?
C15B H15F . 0.9600 ?
C16B H16D . 0.9600 ?
C16B H16E . 0.9600 ?
C16B H16F . 0.9600 ?
C17B H17D . 0.9600 ?
C17B H17E . 0.9600 ?
C17B H17F . 0.9600 ?

loop_
_geom_hbond_atom_site_label_D
_geom_hbond_atom_site_label_H
_geom_hbond_atom_site_label_A
_geom_hbond_site_symmetry_A
_geom_hbond_distance_DH
_geom_hbond_distance_HA
_geom_hbond_distance_DA
_geom_hbond_angle_DHA
_geom_hbond_publ_flag
N2 H21 O1 2_565 0.82(2) 2.15(2) 2.935(2) 159(2) yes
N2 H22 O3 2_665 0.85(2) 2.07(2) 2.907(2) 166(2) yes
O4 H41 O1 2_555 0.87(3) 1.79(3) 2.6230(17) 160(3) yes
O4 H42 O5 . 0.84(2) 2.01(2) 2.852(2) 176.4(19) yes
O5 H51 O3 . 0.82(3) 2.14(3) 2.942(2) 164(3) yes
O5 H52 O2 2_655 0.87(3) 2.17(3) 3.0331(19) 175(3) yes

loop_
_geom_torsion_atom_site_label_1
_geom_torsion_atom_site_label_2
_geom_torsion_atom_site_label_3
_geom_torsion_atom_site_label_4
_geom_torsion
Co1 O2 C1 O1 14.57(19)
Co1 O2 C1 C2 -163.00(9)
Co1 N1 C9 C10 178.01(10)
C13 N1 C9 C10 0.2(2)
Co1 N1 C13 C12 -177.98(13)
C9 N1 C13 C12 -0.4(2)
O1 C1 C2 C3 27.3(2)
O1 C1 C2 C7 -148.24(15)
O2 C1 C2 C3 -154.98(14)
O2 C1 C2 C7 29.5(2)
C1 C2 C3 C4 -176.12(15)
C7 C2 C3 C4 -0.4(2)
C1 C2 C7 C6 175.20(15)
C3 C2 C7 C6 -0.4(2)
C2 C3 C4 C5 0.9(3)
C6 C5 C4 C3 -0.5(3)
C8 C5 C4 C3 178.25(17)
C4 C5 C6 C7 -0.3(3)
C8 C5 C6 C7 -179.05(17)
C4 C5 C8 C15A 169.9(3)
C4 C5 C8 C16A 49.0(3)
C4 C5 C8 C17A -64.5(3)
C4 C5 C8 C15B -142.0(5)
C4 C5 C8 C16B 112.4(4)
C4 C5 C8 C17B -3.5(6)
C6 C5 C8 C15A -11.4(4)
C6 C5 C8 C16A -132.3(3)
C6 C5 C8 C17A 114.2(3)
C6 C5 C8 C15B 36.7(5)
C6 C5 C8 C16B -68.9(4)
C6 C5 C8 C17B 175.2(6)
C5 C6 C7 C2 0.7(3)
C11 C10 C9 N1 0.0(2)
C14 C10 C9 N1 178.41(13)
C9 C10 C11 C12 -0.1(2)
C14 C10 C11 C12 -178.35(15)
C9 C10 C14 O3 11.8(2)
C9 C10 C14 N2 -167.08(14)
C11 C10 C14 O3 -169.96(16)
C11 C10 C14 N2 11.2(2)
C10 C11 C12 C13 0.0(3)
N1 C13 C12 C11 0.3(3)

_cod_database_fobs_code 2241707
